data_7205086
loop_
_publ_author_name
'Henry, Natacha'
'Costenoble, Sylvain'
'Lagren\'ee, Michel'
'Loiseau, Thierry'
'Abraham, Francis'

_publ_section_title
;
 Lanthanide-based 0D and 2D molecular assemblies with the
 pyridazine-3,6-dicarboxylate linker
;
_journal_issue 1
_journal_name_full CrystEngComm
_journal_page_first 251
_journal_paper_doi 10.1039/c0ce00013b
_journal_volume 13
_journal_year 2011
_chemical_formula_moiety
;
'2(Pr 3+). 3(C6 N2 O4 H2 2-). 4(H2 O); 3.5(H2 O)'
;
_chemical_formula_sum 'C18 H21 N6 O19.5 Pr2'
_chemical_formula_weight 915.2
_chemical_name_systematic
;
?
;
_space_group_IT_number 14
_symmetry_cell_setting monoclinic
_symmetry_space_group_name_Hall '-P 2ybc'
_symmetry_space_group_name_H-M 'P 1 21/c 1'
_atom_sites_solution_hydrogens geom
_atom_sites_solution_primary direct
_atom_sites_solution_secondary difmap
_audit_creation_method SHELXL-97
_cell_angle_alpha 90.00
_cell_angle_beta 102.016(4)
_cell_angle_gamma 90.00
_cell_formula_units_Z 4
_cell_length_a 10.5283(8)
_cell_length_b 13.4817(12)
_cell_length_c 20.5006(18)
_cell_measurement_reflns_used 9952
_cell_measurement_temperature 296(2)
_cell_measurement_theta_max 28.556
_cell_measurement_theta_min 2.558
_cell_volume 2846.1(4)
_computing_cell_refinement 'Bruker SMART/SAINT'
_computing_data_collection 'Bruker SMART'
_computing_data_reduction 'Bruker SMART/SAINT'
_computing_structure_refinement 'SHELXL-97 (Sheldrick, 1997)'
_computing_structure_solution 'SHELXS-97 (Sheldrick, 1990)'
_diffrn_ambient_temperature 296(2)
_diffrn_measured_fraction_theta_full 0.994
_diffrn_measured_fraction_theta_max 0.994
_diffrn_measurement_device_type 'CCD area detector'
_diffrn_radiation_monochromator graphite
_diffrn_radiation_source 'fine-focus sealed tube'
_diffrn_radiation_type MoK\a
_diffrn_radiation_wavelength 0.71073
_diffrn_reflns_av_R_equivalents 0.0473
_diffrn_reflns_av_sigmaI/netI 0.0306
_diffrn_reflns_limit_h_max 16
_diffrn_reflns_limit_h_min -16
_diffrn_reflns_limit_k_max 20
_diffrn_reflns_limit_k_min -21
_diffrn_reflns_limit_l_max 31
_diffrn_reflns_limit_l_min -32
_diffrn_reflns_number 95040
_diffrn_reflns_theta_full 33.73
_diffrn_reflns_theta_max 33.73
_diffrn_reflns_theta_min 1.82
_exptl_absorpt_coefficient_mu 3.480
_exptl_absorpt_correction_T_max 0.603
_exptl_absorpt_correction_T_min 0.368
_exptl_absorpt_correction_type empirical
_exptl_absorpt_process_details 'empirical (SADABS)'
_exptl_crystal_colour yellow
_exptl_crystal_density_diffrn 2.101
_exptl_crystal_density_method 'not measured'
_exptl_crystal_description platelet
_exptl_crystal_F_000 1720
_exptl_crystal_size_max 0.45
_exptl_crystal_size_mid 0.20
_exptl_crystal_size_min 0.16
_refine_diff_density_max 1.865
_refine_diff_density_min -1.571
_refine_diff_density_rms 0.414
_refine_ls_extinction_method none
_refine_ls_goodness_of_fit_ref 1.025
_refine_ls_hydrogen_treatment constr
_refine_ls_matrix_type full
_refine_ls_number_parameters 415
_refine_ls_number_reflns 11292
_refine_ls_number_restraints 0
_refine_ls_restrained_S_all 1.025
_refine_ls_R_factor_all 0.0316
_refine_ls_R_factor_gt 0.0238
_refine_ls_shift/su_max 0.003
_refine_ls_shift/su_mean 0.000
_refine_ls_structure_factor_coef Fsqd
_refine_ls_weighting_details 'calc w=1/[\s^2^(Fo^2^)+(0.0465P)^2^+2.4520P] where P=(Fo^2^+2Fc^2^)/3'
_refine_ls_weighting_scheme calc
_refine_ls_wR_factor_gt 0.0680
_refine_ls_wR_factor_ref 0.0801
_reflns_number_gt 9751
_reflns_number_total 11292
_reflns_threshold_expression >2sigma(I)
_cod_data_source_file C0CE00013B.TXT
_cod_data_source_block 770963
_cod_database_code 7205086

loop_
_symmetry_equiv_pos_as_xyz
'x, y, z'
'-x, y+1/2, -z+1/2'
'-x, -y, -z'
'x, -y-1/2, z-1/2'

loop_
_atom_site_label
_atom_site_type_symbol
_atom_site_fract_x
_atom_site_fract_y
_atom_site_fract_z
_atom_site_U_iso_or_equiv
_atom_site_adp_type
_atom_site_occupancy
_atom_site_symmetry_multiplicity
_atom_site_calc_flag
_atom_site_refinement_flags
_atom_site_disorder_assembly
_atom_site_disorder_group
Pr1 Pr 0.448313(10) 0.352781(8) 0.240859(5) 0.01255(3) Uani 1 1 d . . .
Pr2 Pr 0.308783(11) 0.230949(9) 0.416513(6) 0.01565(4) Uani 1 1 d . . .
O1B O 0.67905(17) 0.36064(15) 0.24731(10) 0.0284(4) Uani 1 1 d . . .
O2B O 0.88138(18) 0.3031(2) 0.28074(11) 0.0413(6) Uani 1 1 d . . .
O3B O 0.47471(18) 0.17157(17) 0.50954(9) 0.0297(4) Uani 1 1 d . . .
N1B N 0.60567(18) 0.28189(15) 0.35372(10) 0.0175(3) Uani 1 1 d . . .
N2B N 0.56407(18) 0.24270(15) 0.40551(10) 0.0178(3) Uani 1 1 d . . .
C2B C 0.7301(2) 0.27231(19) 0.34985(12) 0.0212(4) Uani 1 1 d . . .
C3B C 0.8207(3) 0.2225(2) 0.39829(15) 0.0335(6) Uani 1 1 d . . .
H3B H 0.9072 0.2173 0.3949 0.040 Uiso 1 1 calc R . .
C4B C 0.7780(2) 0.1817(2) 0.45100(14) 0.0315(6) Uani 1 1 d . . .
H4B H 0.8341 0.1473 0.4844 0.038 Uiso 1 1 calc R . .
C1B C 0.7674(2) 0.3161(2) 0.28742(13) 0.0250(5) Uani 1 1 d . . .
C5B C 0.6474(2) 0.19364(18) 0.45269(11) 0.0197(4) Uani 1 1 d . . .
O1H O 0.39818(18) 0.39011(16) 0.12169(9) 0.0290(4) Uani 1 1 d . . .
O1C O 0.5061(2) 0.53111(13) 0.24396(10) 0.0298(4) Uani 1 1 d . . .
O1A O 0.24221(19) 0.43946(17) 0.22274(10) 0.0347(5) Uani 1 1 d . . .
C2A C 0.0504(2) 0.5308(2) 0.20066(13) 0.0253(5) Uani 1 1 d . . .
C1A C 0.1589(2) 0.4766(2) 0.17673(13) 0.0278(5) Uani 1 1 d . . .
O2A O 0.1602(3) 0.4745(2) 0.11691(11) 0.0551(8) Uani 1 1 d . . .
O3H O 0.10608(19) 0.33709(17) 0.37758(11) 0.0341(4) Uani 1 1 d . . .
O3C O 0.2955(2) 0.34258(15) 0.50590(10) 0.0314(4) Uani 1 1 d . . .
O2H O 0.1682(3) 0.1458(2) 0.47901(12) 0.0484(7) Uani 1 1 d . . .
O2C O 0.4804(2) 0.68595(13) 0.27718(11) 0.0329(4) Uani 1 1 d . . .
O4C O 0.2779(3) 0.4925(2) 0.55014(13) 0.0594(8) Uani 1 1 d . . .
C6C C 0.3024(3) 0.4362(2) 0.50728(14) 0.0308(6) Uani 1 1 d . . .
C5C C 0.3466(3) 0.48405(19) 0.44839(13) 0.0255(5) Uani 1 1 d . . .
C2C C 0.4290(2) 0.55791(18) 0.34388(12) 0.0223(4) Uani 1 1 d . . .
C1C C 0.4767(2) 0.59436(17) 0.28323(13) 0.0217(4) Uani 1 1 d . . .
N2C N 0.37771(19) 0.42276(15) 0.40291(10) 0.0193(4) Uani 1 1 d . . .
N1C N 0.41906(19) 0.45998(14) 0.35019(10) 0.0184(3) Uani 1 1 d . . .
N1A N -0.0349(2) 0.57995(17) 0.15389(11) 0.0261(4) Uani 1 1 d . . .
N2A N -0.1263(2) 0.63467(16) 0.17316(11) 0.0225(4) Uani 1 1 d . . .
C5A C -0.1336(2) 0.63983(19) 0.23693(12) 0.0227(5) Uani 1 1 d . . .
O4H O 0.3911(2) 0.06495(15) 0.38049(11) 0.0334(4) Uani 1 1 d . . .
C3C C 0.3949(4) 0.6247(2) 0.38922(18) 0.0405(7) Uani 1 1 d . . .
H3C H 0.3999 0.6928 0.3832 0.049 Uiso 1 1 calc R . .
C4C C 0.3538(4) 0.5862(2) 0.44287(18) 0.0433(8) Uani 1 1 d . . .
H4C H 0.3311 0.6275 0.4749 0.052 Uiso 1 1 calc R . .
C3A C 0.0449(3) 0.5318(2) 0.26762(14) 0.0348(7) Uani 1 1 d . . .
H3A H 0.1041 0.4958 0.2987 0.042 Uiso 1 1 calc R . .
C4A C -0.0508(3) 0.5878(2) 0.28707(14) 0.0351(7) Uani 1 1 d . . .
H4A H -0.0594 0.5905 0.3313 0.042 Uiso 1 1 calc R . .
C6A C -0.2374(2) 0.70861(19) 0.25134(12) 0.0223(4) Uani 1 1 d . . .
O3A O -0.2496(2) 0.72452(17) 0.30873(9) 0.0324(5) Uani 1 1 d . . .
O4B O 0.6658(2) 0.1022(2) 0.55238(12) 0.0429(6) Uani 1 1 d . . .
C6B C 0.5925(2) 0.15118(19) 0.50963(12) 0.0230(5) Uani 1 1 d . . .
O4A O -0.31055(17) 0.75064(14) 0.20025(8) 0.0211(3) Uani 1 1 d . . .
O7H O 0.0628(3) 0.2619(3) 0.56645(15) 0.0621(8) Uani 1 1 d . . .
O6H O 0.9739(4) 0.4057(4) 0.4659(2) 0.1049(15) Uani 1 1 d . . .
O5H O 0.0359(7) 0.9911(6) 0.4859(3) 0.072(2) Uani 0.50 1 d P . .
O8H O 0.8924(3) 0.3125(3) 0.14210(15) 0.0802(11) Uani 1 1 d . . .

loop_
_atom_site_aniso_label
_atom_site_aniso_U_11
_atom_site_aniso_U_22
_atom_site_aniso_U_33
_atom_site_aniso_U_23
_atom_site_aniso_U_13
_atom_site_aniso_U_12
Pr1 0.01313(5) 0.00979(6) 0.01572(6) 0.00169(4) 0.00531(4) 0.00107(3)
Pr2 0.01475(5) 0.01766(6) 0.01530(6) 0.00131(4) 0.00491(4) -0.00228(4)
O1B 0.0171(7) 0.0367(11) 0.0320(10) 0.0151(8) 0.0066(7) 0.0005(7)
O2B 0.0170(8) 0.0765(17) 0.0327(10) 0.0155(11) 0.0106(7) 0.0081(10)
O3B 0.0225(8) 0.0473(12) 0.0207(8) 0.0104(8) 0.0079(7) 0.0037(8)
N1B 0.0150(7) 0.0197(9) 0.0191(8) 0.0034(7) 0.0065(6) 0.0004(6)
N2B 0.0164(8) 0.0197(9) 0.0180(8) 0.0031(7) 0.0052(7) 0.0002(6)
C2B 0.0157(9) 0.0267(12) 0.0222(10) 0.0030(9) 0.0063(8) 0.0029(8)
C3B 0.0187(10) 0.0494(18) 0.0335(14) 0.0134(12) 0.0082(10) 0.0110(11)
C4B 0.0202(10) 0.0444(16) 0.0297(13) 0.0136(12) 0.0051(9) 0.0101(11)
C1B 0.0166(9) 0.0346(14) 0.0246(11) 0.0056(10) 0.0062(8) -0.0002(9)
C5B 0.0185(9) 0.0204(11) 0.0204(10) 0.0036(8) 0.0045(8) 0.0011(8)
O1H 0.0297(9) 0.0408(11) 0.0176(8) 0.0017(8) 0.0072(7) 0.0078(8)
O1C 0.0468(11) 0.0142(8) 0.0333(10) 0.0001(7) 0.0192(9) -0.0028(8)
O1A 0.0260(9) 0.0455(12) 0.0319(10) 0.0033(9) 0.0047(8) 0.0216(9)
C2A 0.0220(10) 0.0284(12) 0.0252(11) 0.0021(9) 0.0044(9) 0.0126(9)
C1A 0.0233(10) 0.0320(13) 0.0289(12) 0.0030(10) 0.0072(9) 0.0149(10)
O2A 0.0530(14) 0.087(2) 0.0278(11) 0.0092(12) 0.0134(10) 0.0461(14)
O3H 0.0229(9) 0.0391(11) 0.0390(11) 0.0028(9) 0.0036(8) 0.0071(8)
O3C 0.0436(11) 0.0312(10) 0.0228(9) -0.0032(7) 0.0144(8) -0.0063(8)
O2H 0.0446(13) 0.0692(18) 0.0358(12) 0.0107(11) 0.0184(10) -0.0186(12)
O2C 0.0460(11) 0.0105(8) 0.0438(12) 0.0023(7) 0.0129(9) -0.0040(7)
O4C 0.101(2) 0.0462(15) 0.0439(14) -0.0180(12) 0.0453(15) -0.0066(15)
C6C 0.0355(13) 0.0339(14) 0.0258(12) -0.0068(11) 0.0128(10) -0.0043(11)
C5C 0.0319(12) 0.0220(12) 0.0242(11) -0.0067(9) 0.0099(9) -0.0012(9)
C2C 0.0273(11) 0.0140(10) 0.0272(11) -0.0010(8) 0.0091(9) -0.0018(8)
C1C 0.0257(10) 0.0124(9) 0.0270(11) 0.0008(8) 0.0054(9) -0.0035(8)
N2C 0.0216(8) 0.0179(9) 0.0195(8) -0.0019(7) 0.0070(7) -0.0020(7)
N1C 0.0220(8) 0.0138(8) 0.0205(8) -0.0010(7) 0.0068(7) -0.0013(7)
N1A 0.0224(9) 0.0315(12) 0.0250(10) 0.0025(8) 0.0068(8) 0.0154(8)
N2A 0.0202(8) 0.0255(10) 0.0225(9) 0.0019(8) 0.0062(7) 0.0110(7)
C5A 0.0209(10) 0.0269(12) 0.0206(10) 0.0015(9) 0.0046(8) 0.0119(8)
O4H 0.0427(11) 0.0204(9) 0.0402(11) 0.0001(8) 0.0160(9) 0.0040(8)
C3C 0.067(2) 0.0127(11) 0.0484(18) -0.0076(11) 0.0279(16) -0.0032(12)
C4C 0.072(2) 0.0207(13) 0.0439(18) -0.0136(12) 0.0278(16) -0.0013(14)
C3A 0.0343(13) 0.0428(17) 0.0273(12) 0.0085(11) 0.0063(11) 0.0237(12)
C4A 0.0374(14) 0.0468(17) 0.0217(11) 0.0056(11) 0.0071(10) 0.0241(13)
C6A 0.0209(10) 0.0250(11) 0.0208(10) -0.0007(9) 0.0037(8) 0.0070(8)
O3A 0.0336(10) 0.0454(12) 0.0188(8) -0.0004(8) 0.0064(7) 0.0173(9)
O4B 0.0312(10) 0.0584(15) 0.0379(12) 0.0293(11) 0.0045(9) 0.0057(10)
C6B 0.0227(10) 0.0264(12) 0.0201(10) 0.0044(9) 0.0045(8) -0.0016(8)
O4A 0.0213(7) 0.0249(8) 0.0173(7) -0.0012(6) 0.0045(6) 0.0092(6)
O7H 0.0481(16) 0.091(2) 0.0457(16) 0.0016(15) 0.0071(13) -0.0133(15)
O6H 0.087(3) 0.133(4) 0.103(3) -0.030(3) 0.038(2) 0.024(3)
O5H 0.079(6) 0.069(4) 0.059(5) 0.010(4) -0.005(3) -0.013(4)
O8H 0.069(2) 0.131(3) 0.0461(17) 0.0120(19) 0.0255(15) 0.035(2)

loop_
_atom_type_symbol
_atom_type_description
_atom_type_scat_dispersion_real
_atom_type_scat_dispersion_imag
_atom_type_scat_source
C C 0.0033 0.0016 'International Tables Vol C Tables 4.2.6.8 and 6.1.1.4'
H H 0.0000 0.0000 'International Tables Vol C Tables 4.2.6.8 and 6.1.1.4'
N N 0.0061 0.0033 'International Tables Vol C Tables 4.2.6.8 and 6.1.1.4'
O O 0.0106 0.0060 'International Tables Vol C Tables 4.2.6.8 and 6.1.1.4'
Pr Pr -0.2180 2.8214 'International Tables Vol C Tables 4.2.6.8 and 6.1.1.4'

loop_
_geom_angle_atom_site_label_1
_geom_angle_atom_site_label_2
_geom_angle_atom_site_label_3
_geom_angle
_geom_angle_site_symmetry_1
_geom_angle_site_symmetry_3
_geom_angle_publ_flag
O1B Pr1 O2C 73.03(7) . 2_645 ?
O1B Pr1 O1A 147.99(7) . . ?
O2C Pr1 O1A 136.04(8) 2_645 . ?
O1B Pr1 O1H 92.94(6) . . ?
O2C Pr1 O1H 92.75(7) 2_645 . ?
O1A Pr1 O1H 75.36(7) . . ?
O1B Pr1 O1C 73.53(7) . . ?
O2C Pr1 O1C 145.31(7) 2_645 . ?
O1A Pr1 O1C 75.12(8) . . ?
O1H Pr1 O1C 80.01(7) . . ?
O1B Pr1 O4A 132.95(6) . 2_545 ?
O2C Pr1 O4A 77.93(7) 2_645 2_545 ?
O1A Pr1 O4A 75.37(7) . 2_545 ?
O1H Pr1 O4A 124.98(6) . 2_545 ?
O1C Pr1 O4A 133.60(6) . 2_545 ?
O1B Pr1 N1B 62.63(6) . . ?
O2C Pr1 N1B 69.57(7) 2_645 . ?
O1A Pr1 N1B 131.78(6) . . ?
O1H Pr1 N1B 152.73(6) . . ?
O1C Pr1 N1B 102.48(7) . . ?
O4A Pr1 N1B 72.92(6) 2_545 . ?
O1B Pr1 N1C 102.47(7) . . ?
O2C Pr1 N1C 134.91(7) 2_645 . ?
O1A Pr1 N1C 67.75(6) . . ?
O1H Pr1 N1C 132.27(6) . . ?
O1C Pr1 N1C 62.33(6) . . ?
O4A Pr1 N1C 73.65(6) 2_545 . ?
N1B Pr1 N1C 69.02(6) . . ?
O1B Pr1 O3A 137.02(7) . 2_545 ?
O2C Pr1 O3A 66.10(7) 2_645 2_545 ?
O1A Pr1 O3A 69.97(8) . 2_545 ?
O1H Pr1 O3A 76.68(6) . 2_545 ?
O1C Pr1 O3A 141.80(7) . 2_545 ?
O4A Pr1 O3A 49.74(6) 2_545 2_545 ?
N1B Pr1 O3A 112.09(6) . 2_545 ?
N1C Pr1 O3A 115.43(6) . 2_545 ?
O1B Pr1 C6A 141.29(7) . 2_545 ?
O2C Pr1 C6A 70.19(7) 2_645 2_545 ?
O1A Pr1 C6A 70.69(8) . 2_545 ?
O1H Pr1 C6A 100.36(7) . 2_545 ?
O1C Pr1 C6A 144.40(7) . 2_545 ?
O4A Pr1 C6A 25.40(6) 2_545 2_545 ?
N1B Pr1 C6A 93.09(6) . 2_545 ?
N1C Pr1 C6A 95.06(6) . 2_545 ?
O3A Pr1 C6A 24.34(6) 2_545 2_545 ?
O3C Pr2 O4A 134.67(7) . 2_545 ?
O3C Pr2 O2H 75.83(8) . . ?
O4A Pr2 O2H 134.79(8) 2_545 . ?
O3C Pr2 O3B 75.80(7) . . ?
O4A Pr2 O3B 131.31(6) 2_545 . ?
O2H Pr2 O3B 81.30(8) . . ?
O3C Pr2 O3H 73.10(7) . . ?
O4A Pr2 O3H 78.86(7) 2_545 . ?
O2H Pr2 O3H 82.47(9) . . ?
O3B Pr2 O3H 147.58(7) . . ?
O3C Pr2 O4H 147.69(7) . . ?
O4A Pr2 O4H 74.77(7) 2_545 . ?
O2H Pr2 O4H 91.09(8) . . ?
O3B Pr2 O4H 73.05(7) . . ?
O3H Pr2 O4H 135.19(7) . . ?
O3C Pr2 N2A 132.52(7) . 2_545 ?
O4A Pr2 N2A 61.87(6) 2_545 2_545 ?
O2H Pr2 N2A 73.00(8) . 2_545 ?
O3B Pr2 N2A 131.87(7) . 2_545 ?
O3H Pr2 N2A 68.09(7) . 2_545 ?
O4H Pr2 N2A 67.63(7) . 2_545 ?
O3C Pr2 N2C 62.63(6) . . ?
O4A Pr2 N2C 74.69(6) 2_545 . ?
O2H Pr2 N2C 134.99(8) . . ?
O3B Pr2 N2C 103.28(7) . . ?
O3H Pr2 N2C 70.02(7) . . ?
O4H Pr2 N2C 133.47(6) . . ?
N2A Pr2 N2C 123.75(6) 2_545 . ?
O3C Pr2 N2B 103.91(7) . . ?
O4A Pr2 N2B 72.69(6) 2_545 . ?
O2H Pr2 N2B 141.41(8) . . ?
O3B Pr2 N2B 61.92(6) . . ?
O3H Pr2 N2B 135.20(7) . . ?
O4H Pr2 N2B 68.38(6) . . ?
N2A Pr2 N2B 122.78(6) 2_545 . ?
N2C Pr2 N2B 69.51(6) . . ?
C1B O1B Pr1 127.96(16) . . ?
C6B O3B Pr2 127.79(16) . . ?
N2B N1B C2B 119.73(19) . . ?
N2B N1B Pr1 124.81(13) . . ?
C2B N1B Pr1 114.49(15) . . ?
N1B N2B C5B 119.68(19) . . ?
N1B N2B Pr2 125.10(13) . . ?
C5B N2B Pr2 114.67(15) . . ?
N1B C2B C3B 122.5(2) . . ?
N1B C2B C1B 115.9(2) . . ?
C3B C2B C1B 121.5(2) . . ?
C4B C3B C2B 117.8(2) . . ?
C4B C3B H3B 121.1 . . ?
C2B C3B H3B 121.1 . . ?
C3B C4B C5B 117.5(2) . . ?
C3B C4B H4B 121.3 . . ?
C5B C4B H4B 121.3 . . ?
O2B C1B O1B 126.3(2) . . ?
O2B C1B C2B 117.2(2) . . ?
O1B C1B C2B 116.5(2) . . ?
N2B C5B C4B 122.8(2) . . ?
N2B C5B C6B 116.4(2) . . ?
C4B C5B C6B 120.8(2) . . ?
C1C O1C Pr1 125.73(16) . . ?
C1A O1A Pr1 140.64(18) . . ?
N1A C2A C3A 122.8(2) . . ?
N1A C2A C1A 116.2(2) . . ?
C3A C2A C1A 120.9(2) . . ?
O2A C1A O1A 126.2(2) . . ?
O2A C1A C2A 119.8(2) . . ?
O1A C1A C2A 113.9(2) . . ?
C6C O3C Pr2 129.15(18) . . ?
C1C O2C Pr1 162.65(19) . 2_655 ?
O4C C6C O3C 127.8(3) . . ?
O4C C6C C5C 116.6(3) . . ?
O3C C6C C5C 115.5(2) . . ?
N2C C5C C4C 122.2(3) . . ?
N2C C5C C6C 116.7(2) . . ?
C4C C5C C6C 121.1(2) . . ?
N1C C2C C3C 122.6(2) . . ?
N1C C2C C1C 116.5(2) . . ?
C3C C2C C1C 120.9(2) . . ?
O2C C1C O1C 126.5(2) . . ?
O2C C1C C2C 115.2(2) . . ?
O1C C1C C2C 118.3(2) . . ?
C5C N2C N1C 119.8(2) . . ?
C5C N2C Pr2 114.05(16) . . ?
N1C N2C Pr2 125.20(14) . . ?
C2C N1C N2C 119.6(2) . . ?
C2C N1C Pr1 114.76(16) . . ?
N2C N1C Pr1 124.89(14) . . ?
N2A N1A C2A 118.5(2) . . ?
C5A N2A N1A 120.8(2) . . ?
C5A N2A Pr2 117.85(15) . 2 ?
N1A N2A Pr2 121.24(15) . 2 ?
N2A C5A C4A 123.1(2) . . ?
N2A C5A C6A 114.7(2) . . ?
C4A C5A C6A 122.2(2) . . ?
C4C C3C C2C 117.4(3) . . ?
C4C C3C H3C 121.3 . . ?
C2C C3C H3C 121.3 . . ?
C3C C4C C5C 118.4(3) . . ?
C3C C4C H4C 120.8 . . ?
C5C C4C H4C 120.8 . . ?
C4A C3A C2A 118.3(2) . . ?
C4A C3A H3A 120.8 . . ?
C2A C3A H3A 120.8 . . ?
C3A C4A C5A 116.4(3) . . ?
C3A C4A H4A 121.8 . . ?
C5A C4A H4A 121.8 . . ?
O3A C6A O4A 122.3(2) . . ?
O3A C6A C5A 121.3(2) . . ?
O4A C6A C5A 116.4(2) . . ?
O3A C6A Pr1 66.86(13) . 2 ?
O4A C6A Pr1 55.49(12) . 2 ?
C5A C6A Pr1 171.73(17) . 2 ?
C6A O3A Pr1 88.79(14) . 2 ?
O4B C6B O3B 125.7(2) . . ?
O4B C6B C5B 117.8(2) . . ?
O3B C6B C5B 116.4(2) . . ?
C6A O4A Pr2 128.94(15) . 2 ?
C6A O4A Pr1 99.12(14) . 2 ?
Pr2 O4A Pr1 131.94(7) 2 2 ?

loop_
_geom_bond_atom_site_label_1
_geom_bond_atom_site_label_2
_geom_bond_distance
_geom_bond_site_symmetry_2
_geom_bond_publ_flag
Pr1 O1B 2.4075(18) . ?
Pr1 O2C 2.4238(18) 2_645 ?
Pr1 O1A 2.4241(17) . ?
Pr1 O1H 2.4420(18) . ?
Pr1 O1C 2.4774(18) . ?
Pr1 O4A 2.4873(17) 2_545 ?
Pr1 N1B 2.7231(19) . ?
Pr1 N1C 2.738(2) . ?
Pr1 O3A 2.7413(19) 2_545 ?
Pr1 C6A 2.980(2) 2_545 ?
Pr2 O3C 2.398(2) . ?
Pr2 O4A 2.4122(17) 2_545 ?
Pr2 O2H 2.437(2) . ?
Pr2 O3B 2.4377(18) . ?
Pr2 O3H 2.555(2) . ?
Pr2 O4H 2.564(2) . ?
Pr2 N2A 2.699(2) 2_545 ?
Pr2 N2C 2.716(2) . ?
Pr2 N2B 2.7482(19) . ?
O1B C1B 1.259(3) . ?
O2B C1B 1.248(3) . ?
O3B C6B 1.270(3) . ?
N1B N2B 1.339(3) . ?
N1B C2B 1.335(3) . ?
N2B C5B 1.337(3) . ?
C2B C3B 1.397(3) . ?
C2B C1B 1.533(3) . ?
C3B C4B 1.370(4) . ?
C3B H3B 0.9300 . ?
C4B C5B 1.392(3) . ?
C4B H4B 0.9300 . ?
C5B C6B 1.518(3) . ?
O1C C1C 1.255(3) . ?
O1A C1A 1.251(3) . ?
C2A N1A 1.344(3) . ?
C2A C3A 1.386(4) . ?
C2A C1A 1.520(3) . ?
C1A O2A 1.230(3) . ?
O3C C6C 1.264(4) . ?
O2C C1C 1.242(3) . ?
O2C Pr1 2.4238(18) 2_655 ?
O4C C6C 1.229(4) . ?
C6C C5C 1.525(4) . ?
C5C N2C 1.337(3) . ?
C5C C4C 1.385(4) . ?
C2C N1C 1.333(3) . ?
C2C C3C 1.394(4) . ?
C2C C1C 1.516(4) . ?
N2C N1C 1.344(3) . ?
N1A N2A 1.336(3) . ?
N2A C5A 1.327(3) . ?
N2A Pr2 2.6988(19) 2 ?
C5A C4A 1.391(3) . ?
C5A C6A 1.509(3) . ?
C3C C4C 1.366(5) . ?
C3C H3C 0.9300 . ?
C4C H4C 0.9300 . ?
C3A C4A 1.383(4) . ?
C3A H3A 0.9300 . ?
C4A H4A 0.9300 . ?
C6A O3A 1.229(3) . ?
C6A O4A 1.294(3) . ?
C6A Pr1 2.980(2) 2 ?
O3A Pr1 2.7413(19) 2 ?
O4B C6B 1.232(3) . ?
O4A Pr2 2.4122(17) 2 ?
O4A Pr1 2.4873(17) 2 ?
O5H O5H 1.070(14) 3_576 ?
